data_4076436
loop_
_publ_author_name
'E Stieber, S Chantal'
'Milsmann, Carsten'
'Hoyt, Jordan M.'
'Turner, Zo\"e R'
'Finkelstein, Kenneth D.'
'Wieghardt, Karl'
'Debeer, Serena'
'Chirik, Paul J.'

_publ_section_title
;
 Bis(imino)pyridine Iron Dinitrogen Compounds Revisited: Differences in
 Electronic Structure Between Four- and Five-Coordinate Derivatives.
;
_journal_issue 6
_journal_name_full Organometallics
_journal_page_first 2275
_journal_page_last 2285
_journal_paper_doi 10.1021/om201212m
_journal_volume 31
_journal_year 2012
_chemical_formula_moiety '2(C34 H42 Cl2 F3 Fe N3), C4 H10 O'
_chemical_formula_sum 'C72 H94 Cl4 F6 Fe2 N6 O'
_chemical_formula_weight 1427.03
_space_group_IT_number 14
_symmetry_cell_setting monoclinic
_symmetry_space_group_name_Hall '-P 2yn'
_symmetry_space_group_name_H-M 'P 1 21/n 1'
_atom_sites_solution_hydrogens geom
_atom_sites_solution_primary direct
_atom_sites_solution_secondary difmap
_audit_creation_method SHELXL-97
_cell_angle_alpha 90.00
_cell_angle_beta 109.535(2)
_cell_angle_gamma 90.00
_cell_formula_units_Z 4
_cell_length_a 20.948(3)
_cell_length_b 17.985(3)
_cell_length_c 21.125(3)
_cell_measurement_reflns_used 16889
_cell_measurement_temperature 100(2)
_cell_measurement_theta_max 27.5
_cell_measurement_theta_min 1.5
_cell_volume 7501(2)
_computing_cell_refinement 'SHELXL--97 (Sheldrick, 2008)'
_computing_data_collection 'BRUKER APEX II software suite (Bruker AXS)'
_computing_data_reduction 'BRUKER APEX II software suite (Bruker AXS)'
_computing_molecular_graphics 'ORTEP 3 (Farrugia, 1997)'
_computing_structure_refinement 'SHELXL-97 (Sheldrick, 2008)'
_computing_structure_solution 'SHELXS-97 (Sheldrick, 2008)'
_diffrn_ambient_temperature 100(2)
_diffrn_measured_fraction_theta_full 0.985
_diffrn_measured_fraction_theta_max 0.985
_diffrn_measurement_device_type 'Bruker APEX II CCD'
_diffrn_measurement_method 'Phi and omega scans'
_diffrn_radiation_monochromator graphite
_diffrn_radiation_source 'fine-focus sealed tube'
_diffrn_radiation_type MoK\a
_diffrn_radiation_wavelength 0.71073
_diffrn_reflns_av_R_equivalents 0.0612
_diffrn_reflns_av_sigmaI/netI 0.0543
_diffrn_reflns_limit_h_max 27
_diffrn_reflns_limit_h_min -26
_diffrn_reflns_limit_k_max 23
_diffrn_reflns_limit_k_min -23
_diffrn_reflns_limit_l_max 27
_diffrn_reflns_limit_l_min -27
_diffrn_reflns_number 83779
_diffrn_reflns_theta_full 27.46
_diffrn_reflns_theta_max 27.46
_diffrn_reflns_theta_min 1.53
_exptl_absorpt_coefficient_mu 0.589
_exptl_absorpt_correction_T_max 0.9467
_exptl_absorpt_correction_T_min 0.8668
_exptl_absorpt_correction_type multi-scan
_exptl_absorpt_process_details sadabs
_exptl_crystal_colour blue
_exptl_crystal_density_diffrn 1.264
_exptl_crystal_density_method 'not measured'
_exptl_crystal_description block
_exptl_crystal_F_000 3000
_exptl_crystal_size_max 0.25
_exptl_crystal_size_mid 0.13
_exptl_crystal_size_min 0.09
_refine_diff_density_max 2.099
_refine_diff_density_min -1.049
_refine_diff_density_rms 0.084
_refine_ls_extinction_method none
_refine_ls_goodness_of_fit_ref 1.053
_refine_ls_hydrogen_treatment riding
_refine_ls_matrix_type full
_refine_ls_number_parameters 822
_refine_ls_number_reflns 16889
_refine_ls_number_restraints 0
_refine_ls_restrained_S_all 1.053
_refine_ls_R_factor_all 0.0962
_refine_ls_R_factor_gt 0.0565
_refine_ls_shift/su_max 0.001
_refine_ls_shift/su_mean 0.000
_refine_ls_structure_factor_coef Fsqd
_refine_ls_weighting_details 'calc w=1/[\s^2^(Fo^2^)+(0.0555P)^2^+13.2677P] where P=(Fo^2^+2Fc^2^)/3'
_refine_ls_weighting_scheme calc
_refine_ls_wR_factor_gt 0.1282
_refine_ls_wR_factor_ref 0.1468
_reflns_number_gt 11505
_reflns_number_total 16889
_reflns_threshold_expression >2\s(I)
_cod_data_source_file om201212m_si_002.cif
_cod_data_source_block jmd14
_cod_depositor_comments 'Adding full bibliography for 4076435--4076439.cif.'
_cod_original_sg_symbol_H-M 'P 21/n'
_cod_database_code 4076436

loop_
_symmetry_equiv_pos_as_xyz
'x, y, z'
'-x+1/2, y+1/2, -z+1/2'
'-x, -y, -z'
'x-1/2, -y-1/2, z-1/2'

loop_
_atom_site_label
_atom_site_type_symbol
_atom_site_fract_x
_atom_site_fract_y
_atom_site_fract_z
_atom_site_U_iso_or_equiv
_atom_site_adp_type
_atom_site_occupancy
_atom_site_symmetry_multiplicity
_atom_site_calc_flag
_atom_site_refinement_flags
_atom_site_disorder_assembly
_atom_site_disorder_group
C1 C 0.78244(18) 0.35094(19) 0.79088(19) 0.0290(8) Uani 1 1 d . . .
H1A H 0.8299 0.3351 0.8078 0.044 Uiso 1 1 calc R . .
H1B H 0.7733 0.3841 0.8237 0.044 Uiso 1 1 calc R . .
H1C H 0.7736 0.3774 0.7482 0.044 Uiso 1 1 calc R . .
C1A C 0.77735(19) 0.01942(18) 0.30353(17) 0.0292(8) Uani 1 1 d . . .
H1A1 H 0.8031 -0.0171 0.2874 0.044 Uiso 1 1 calc R . .
H1A2 H 0.7356 -0.0036 0.3054 0.044 Uiso 1 1 calc R . .
H1A3 H 0.8047 0.0364 0.3485 0.044 Uiso 1 1 calc R . .
C1S C 0.6189(3) 0.2761(3) 0.5559(3) 0.0763(17) Uani 1 1 d . . .
H1S1 H 0.5780 0.2616 0.5190 0.114 Uiso 1 1 calc R . .
H1S2 H 0.6108 0.2706 0.5988 0.114 Uiso 1 1 calc R . .
H1S3 H 0.6567 0.2441 0.5558 0.114 Uiso 1 1 calc R . .
C2 C 0.73744(16) 0.28430(17) 0.78009(16) 0.0206(7) Uani 1 1 d . . .
C2A C 0.76000(15) 0.08418(17) 0.25675(15) 0.0180(6) Uani 1 1 d . . .
C2S C 0.6355(3) 0.3543(3) 0.5471(3) 0.0759(17) Uani 1 1 d . . .
H2S1 H 0.5995 0.3873 0.5517 0.091 Uiso 1 1 calc R . .
H2S2 H 0.6787 0.3680 0.5822 0.091 Uiso 1 1 calc R . .
C3 C 0.66307(16) 0.29419(18) 0.75375(16) 0.0216(7) Uani 1 1 d . . .
C3A C 0.72145(15) 0.07188(17) 0.18459(15) 0.0181(6) Uani 1 1 d . . .
C3S C 0.6567(3) 0.4372(3) 0.4695(3) 0.0774(17) Uani 1 1 d . . .
H3S1 H 0.7006 0.4524 0.5026 0.093 Uiso 1 1 calc R . .
H3S2 H 0.6213 0.4713 0.4738 0.093 Uiso 1 1 calc R . .
C4 C 0.62984(18) 0.36182(19) 0.73755(18) 0.0285(8) Uani 1 1 d . . .
H4 H 0.6544 0.4073 0.7457 0.034 Uiso 1 1 calc R . .
C4A C 0.70106(17) 0.00330(18) 0.15492(16) 0.0251(7) Uani 1 1 d . . .
H4A H 0.7143 -0.0414 0.1798 0.030 Uiso 1 1 calc R . .
C4S C 0.6604(3) 0.4427(3) 0.4012(3) 0.0794(18) Uani 1 1 d . . .
H4S1 H 0.6958 0.4093 0.3972 0.119 Uiso 1 1 calc R . .
H4S2 H 0.6711 0.4940 0.3927 0.119 Uiso 1 1 calc R . .
H4S3 H 0.6167 0.4284 0.3684 0.119 Uiso 1 1 calc R . .
C5 C 0.55970(19) 0.3614(2) 0.7091(2) 0.0330(8) Uani 1 1 d . . .
C5A C 0.66042(19) 0.00188(19) 0.08743(17) 0.0301(8) Uani 1 1 d . A .
C6 C 0.52465(17) 0.29442(19) 0.69624(18) 0.0285(8) Uani 1 1 d . . .
H6 H 0.4767 0.2934 0.6764 0.034 Uiso 1 1 calc R . .
C6A C 0.64033(18) 0.06773(19) 0.05211(16) 0.0270(7) Uani 1 1 d . . .
H6A H 0.6126 0.0673 0.0062 0.032 Uiso 1 1 calc R . .
C7 C 0.56167(16) 0.22903(18) 0.71330(16) 0.0219(7) Uani 1 1 d . . .
C7A C 0.66191(15) 0.13425(17) 0.08577(15) 0.0179(6) Uani 1 1 d . . .
C8 C 0.53341(16) 0.15317(18) 0.69762(16) 0.0225(7) Uani 1 1 d . . .
C8A C 0.63948(15) 0.20886(17) 0.05867(15) 0.0165(6) Uani 1 1 d . . .
C9 C 0.45894(17) 0.1433(2) 0.66185(19) 0.0316(8) Uani 1 1 d . . .
H9A H 0.4495 0.0911 0.6487 0.047 Uiso 1 1 calc R . .
H9B H 0.4447 0.1748 0.6217 0.047 Uiso 1 1 calc R . .
H9C H 0.4340 0.1576 0.6918 0.047 Uiso 1 1 calc R . .
C9A C 0.58649(16) 0.21516(18) -0.00923(15) 0.0223(7) Uani 1 1 d . . .
H9A1 H 0.5709 0.2668 -0.0171 0.033 Uiso 1 1 calc R . .
H9A2 H 0.5482 0.1828 -0.0114 0.033 Uiso 1 1 calc R . .
H9A3 H 0.6057 0.2000 -0.0436 0.033 Uiso 1 1 calc R . .
C10 C 0.82872(16) 0.19937(17) 0.80487(16) 0.0215(7) Uani 1 1 d . . .
C10A C 0.80095(15) 0.17192(17) 0.34371(15) 0.0180(6) Uani 1 1 d . . .
C11 C 0.86984(16) 0.18827(17) 0.87171(16) 0.0218(7) Uani 1 1 d . . .
C11A C 0.87034(16) 0.18809(18) 0.37138(15) 0.0213(7) Uani 1 1 d . . .
C12 C 0.93759(17) 0.17003(18) 0.88350(18) 0.0269(7) Uani 1 1 d . . .
H12 H 0.9665 0.1620 0.9284 0.032 Uiso 1 1 calc R . .
C12A C 0.89512(17) 0.20733(19) 0.43913(16) 0.0251(7) Uani 1 1 d . . .
H12A H 0.9422 0.2168 0.4597 0.030 Uiso 1 1 calc R . .
C13 C 0.96358(18) 0.1633(2) 0.83218(19) 0.0305(8) Uani 1 1 d . . .
H13 H 1.0101 0.1518 0.8417 0.037 Uiso 1 1 calc R . .
C13A C 0.85309(17) 0.2129(2) 0.47693(16) 0.0286(8) Uani 1 1 d . . .
H13A H 0.8711 0.2268 0.5229 0.034 Uiso 1 1 calc R . .
C14 C 0.92178(18) 0.1735(2) 0.76678(19) 0.0342(9) Uani 1 1 d . . .
H14 H 0.9399 0.1685 0.7313 0.041 Uiso 1 1 calc R . .
C14A C 0.78449(17) 0.1985(2) 0.44805(16) 0.0279(8) Uani 1 1 d . . .
H14A H 0.7557 0.2032 0.4743 0.034 Uiso 1 1 calc R . .
C15 C 0.85348(18) 0.1909(2) 0.75158(18) 0.0306(8) Uani 1 1 d . . .
C15A C 0.75729(16) 0.17701(18) 0.38105(16) 0.0215(7) Uani 1 1 d . . .
C16 C 0.84293(17) 0.19294(19) 0.92976(16) 0.0250(7) Uani 1 1 d . . .
H16 H 0.7949 0.2104 0.9117 0.030 Uiso 1 1 calc R . .
C16A C 0.91740(16) 0.18717(19) 0.33037(16) 0.0237(7) Uani 1 1 d . . .
H16A H 0.8903 0.1719 0.2835 0.028 Uiso 1 1 calc R . .
C17 C 0.88286(19) 0.2485(2) 0.98325(18) 0.0353(9) Uani 1 1 d . . .
H17A H 0.9301 0.2322 1.0021 0.053 Uiso 1 1 calc R . .
H17B H 0.8629 0.2512 1.0191 0.053 Uiso 1 1 calc R . .
H17C H 0.8811 0.2977 0.9628 0.053 Uiso 1 1 calc R . .
C17A C 0.97456(18) 0.1308(2) 0.35782(19) 0.0327(8) Uani 1 1 d . . .
H17D H 0.9997 0.1422 0.4050 0.049 Uiso 1 1 calc R . .
H17E H 1.0052 0.1334 0.3316 0.049 Uiso 1 1 calc R . .
H17F H 0.9554 0.0807 0.3545 0.049 Uiso 1 1 calc R . .
C18 C 0.8435(2) 0.1163(2) 0.9614(2) 0.0386(9) Uani 1 1 d . . .
H18A H 0.8167 0.0815 0.9270 0.058 Uiso 1 1 calc R . .
H18B H 0.8238 0.1200 0.9973 0.058 Uiso 1 1 calc R . .
H18C H 0.8902 0.0983 0.9800 0.058 Uiso 1 1 calc R . .
C18A C 0.94554(18) 0.2652(2) 0.32723(17) 0.0289(8) Uani 1 1 d . . .
H18D H 0.9081 0.2991 0.3049 0.043 Uiso 1 1 calc R . .
H18E H 0.9771 0.2634 0.3019 0.043 Uiso 1 1 calc R . .
H18F H 0.9694 0.2830 0.3729 0.043 Uiso 1 1 calc R . .
C19 C 0.8088(2) 0.1990(3) 0.67820(19) 0.0444(11) Uani 1 1 d . . .
H19 H 0.7609 0.2037 0.6771 0.053 Uiso 1 1 calc R . .
C19A C 0.68142(16) 0.16138(19) 0.35204(16) 0.0234(7) Uani 1 1 d . . .
H19A H 0.6716 0.1409 0.3057 0.028 Uiso 1 1 calc R . .
C20 C 0.8264(2) 0.2697(3) 0.6474(2) 0.0504(12) Uani 1 1 d . . .
H20A H 0.8214 0.3129 0.6736 0.076 Uiso 1 1 calc R . .
H20B H 0.7957 0.2748 0.6010 0.076 Uiso 1 1 calc R . .
H20C H 0.8732 0.2667 0.6478 0.076 Uiso 1 1 calc R . .
C20A C 0.65987(19) 0.1032(2) 0.3936(2) 0.0420(10) Uani 1 1 d . . .
H20D H 0.6675 0.1226 0.4388 0.063 Uiso 1 1 calc R . .
H20E H 0.6866 0.0578 0.3964 0.063 Uiso 1 1 calc R . .
H20F H 0.6117 0.0918 0.3721 0.063 Uiso 1 1 calc R . .
C21 C 0.8129(3) 0.1308(3) 0.6368(2) 0.0596(14) Uani 1 1 d . . .
H21A H 0.8586 0.1269 0.6341 0.089 Uiso 1 1 calc R . .
H21B H 0.7799 0.1357 0.5914 0.089 Uiso 1 1 calc R . .
H21C H 0.8027 0.0861 0.6581 0.089 Uiso 1 1 calc R . .
C21A C 0.64079(18) 0.2328(2) 0.3464(2) 0.0371(9) Uani 1 1 d . . .
H21D H 0.6469 0.2520 0.3915 0.056 Uiso 1 1 calc R . .
H21E H 0.5927 0.2225 0.3231 0.056 Uiso 1 1 calc R . .
H21F H 0.6566 0.2698 0.3210 0.056 Uiso 1 1 calc R . .
C22 C 0.56015(15) 0.02507(17) 0.69610(16) 0.0212(7) Uani 1 1 d . . .
C22A C 0.64211(15) 0.33780(17) 0.07848(15) 0.0172(6) Uani 1 1 d . . .
C23 C 0.53267(16) -0.01934(19) 0.73484(17) 0.0264(7) Uani 1 1 d . . .
C23A C 0.66600(15) 0.37798(17) 0.03422(15) 0.0193(6) Uani 1 1 d . . .
C24 C 0.52136(17) -0.0946(2) 0.71665(18) 0.0303(8) Uani 1 1 d . . .
H24 H 0.5038 -0.1267 0.7425 0.036 Uiso 1 1 calc R . .
C24A C 0.63859(16) 0.44857(18) 0.01490(16) 0.0234(7) Uani 1 1 d . . .
H24A H 0.6542 0.4774 -0.0147 0.028 Uiso 1 1 calc R . .
C25 C 0.53518(17) -0.12257(19) 0.66234(19) 0.0299(8) Uani 1 1 d . . .
H25 H 0.5264 -0.1734 0.6505 0.036 Uiso 1 1 calc R . .
C25A C 0.58922(17) 0.47733(19) 0.03796(16) 0.0255(7) Uani 1 1 d . . .
H25A H 0.5698 0.5246 0.0228 0.031 Uiso 1 1 calc R . .
C26 C 0.56182(16) -0.07714(19) 0.62479(17) 0.0265(7) Uani 1 1 d . . .
H26 H 0.5709 -0.0973 0.5871 0.032 Uiso 1 1 calc R . .
C26A C 0.56835(16) 0.43723(19) 0.08297(16) 0.0246(7) Uani 1 1 d . . .
H26A H 0.5346 0.4575 0.0988 0.030 Uiso 1 1 calc R . .
C27 C 0.57573(16) -0.00264(18) 0.64076(16) 0.0229(7) Uani 1 1 d . . .
C27A C 0.59551(15) 0.36756(18) 0.10583(15) 0.0196(6) Uani 1 1 d . . .
C28 C 0.5153(2) 0.0100(2) 0.79408(19) 0.0359(9) Uani 1 1 d . . .
H28 H 0.5274 0.0640 0.7991 0.043 Uiso 1 1 calc R . .
C28A C 0.72209(17) 0.34961(18) 0.01019(16) 0.0229(7) Uani 1 1 d . . .
H28A H 0.7313 0.2966 0.0248 0.027 Uiso 1 1 calc R . .
C29 C 0.4385(2) 0.0033(3) 0.7823(3) 0.0562(13) Uani 1 1 d . . .
H29A H 0.4130 0.0282 0.7402 0.084 Uiso 1 1 calc R . .
H29B H 0.4282 0.0267 0.8196 0.084 Uiso 1 1 calc R . .
H29C H 0.4258 -0.0494 0.7796 0.084 Uiso 1 1 calc R . .
C29A C 0.7029(2) 0.3520(2) -0.06632(17) 0.0338(9) Uani 1 1 d . . .
H29D H 0.6607 0.3243 -0.0869 0.051 Uiso 1 1 calc R . .
H29E H 0.7392 0.3294 -0.0795 0.051 Uiso 1 1 calc R . .
H29F H 0.6965 0.4037 -0.0816 0.051 Uiso 1 1 calc R . .
C30 C 0.5566(3) -0.0291(3) 0.8588(2) 0.0555(13) Uani 1 1 d . . .
H30A H 0.5461 -0.0824 0.8551 0.083 Uiso 1 1 calc R . .
H30B H 0.5452 -0.0082 0.8966 0.083 Uiso 1 1 calc R . .
H30C H 0.6050 -0.0220 0.8665 0.083 Uiso 1 1 calc R . .
C30A C 0.78655(18) 0.3947(2) 0.04497(19) 0.0323(8) Uani 1 1 d . . .
H30D H 0.7791 0.4467 0.0308 0.048 Uiso 1 1 calc R . .
H30E H 0.8242 0.3744 0.0325 0.048 Uiso 1 1 calc R . .
H30F H 0.7976 0.3916 0.0938 0.048 Uiso 1 1 calc R . .
C31 C 0.60572(18) 0.04788(19) 0.60048(16) 0.0269(7) Uani 1 1 d . . .
H31 H 0.6350 0.0852 0.6322 0.032 Uiso 1 1 calc R . .
C31A C 0.57495(16) 0.32553(19) 0.15812(16) 0.0229(7) Uani 1 1 d . . .
H31A H 0.6121 0.2896 0.1804 0.028 Uiso 1 1 calc R . .
C32 C 0.5501(2) 0.0908(2) 0.5469(2) 0.0437(10) Uani 1 1 d . . .
H32A H 0.5181 0.0556 0.5174 0.066 Uiso 1 1 calc R . .
H32B H 0.5706 0.1212 0.5203 0.066 Uiso 1 1 calc R . .
H32C H 0.5261 0.1232 0.5688 0.066 Uiso 1 1 calc R . .
C32A C 0.51036(19) 0.2803(2) 0.12593(19) 0.0348(9) Uani 1 1 d . . .
H32D H 0.4731 0.3139 0.1027 0.052 Uiso 1 1 calc R . .
H32E H 0.4990 0.2530 0.1609 0.052 Uiso 1 1 calc R . .
H32F H 0.5176 0.2450 0.0936 0.052 Uiso 1 1 calc R . .
C33 C 0.6498(2) 0.0075(2) 0.5670(2) 0.0421(10) Uani 1 1 d . . .
H33A H 0.6853 -0.0203 0.6010 0.063 Uiso 1 1 calc R . .
H33B H 0.6707 0.0437 0.5454 0.063 Uiso 1 1 calc R . .
H33C H 0.6218 -0.0271 0.5332 0.063 Uiso 1 1 calc R . .
C33A C 0.56663(18) 0.3765(2) 0.21279(18) 0.0308(8) Uani 1 1 d . . .
H33D H 0.6065 0.4087 0.2298 0.046 Uiso 1 1 calc R . .
H33E H 0.5620 0.3463 0.2496 0.046 Uiso 1 1 calc R . .
H33F H 0.5260 0.4073 0.1939 0.046 Uiso 1 1 calc R . .
C34A C 0.6353(2) -0.0734(2) 0.05300(17) 0.0395(10) Uani 1 1 d . . .
N1 N 0.75764(13) 0.21607(14) 0.78860(12) 0.0189(5) Uani 1 1 d . . .
N1A N 0.77280(12) 0.15291(14) 0.27338(12) 0.0169(5) Uani 1 1 d . . .
N2 N 0.62917(13) 0.22938(14) 0.74272(13) 0.0193(5) Uani 1 1 d . . .
N2A N 0.70285(12) 0.13509(13) 0.15000(12) 0.0151(5) Uani 1 1 d . . .
N3 N 0.57813(13) 0.10132(14) 0.71414(13) 0.0206(6) Uani 1 1 d . . .
N3A N 0.66620(12) 0.26328(14) 0.09850(12) 0.0159(5) Uani 1 1 d . . .
Cl1 Cl 0.74153(4) 0.03489(5) 0.76347(4) 0.02915(19) Uani 1 1 d . . .
Cl1A Cl 0.75576(5) 0.33646(5) 0.25132(4) 0.0343(2) Uani 1 1 d . . .
Cl2 Cl 0.66010(4) 0.13767(5) 0.87869(4) 0.02998(19) Uani 1 1 d . . .
Cl2A Cl 0.83359(4) 0.21301(5) 0.14442(4) 0.02809(19) Uani 1 1 d . . .
Fe1 Fe 0.68010(2) 0.13199(2) 0.77845(2) 0.01778(11) Uani 1 1 d . . .
Fe1A Fe 0.74922(2) 0.23295(2) 0.19035(2) 0.01604(10) Uani 1 1 d . . .
O1S O 0.64140(19) 0.36316(18) 0.48299(18) 0.0641(10) Uani 1 1 d . . .
F1A F 0.65795(17) -0.08183(16) 0.00176(15) 0.0742(9) Uani 1 1 d . A .
F2D F 0.6686(3) -0.1292(3) 0.0906(2) 0.0646(14) Uiso 0.645(6) 1 d P A 1
F2E F 0.6360(3) -0.1255(3) 0.0973(3) 0.0279(16) Uiso 0.355(6) 1 d P A 2
F3A F 0.56890(18) -0.07281(17) 0.02640(17) 0.0830(10) Uani 1 1 d . A .
C34 C 0.5218(2) 0.4359(2) 0.6911(2) 0.0410(10) Uiso 1 1 d . . .
F1B F 0.54969(17) 0.4875(2) 0.73901(16) 0.0590(14) Uiso 0.645(6) 1 d PG . .
F2B F 0.45718(16) 0.4278(2) 0.68941(19) 0.0591(14) Uiso 0.645(6) 1 d PG . .
F3B F 0.5229(2) 0.4591(3) 0.63419(16) 0.0851(18) Uiso 0.645(6) 1 d PG . .
F1C F 0.47015(19) 0.4288(2) 0.63606(16) 0.108(4) Uiso 0.355(6) 1 d PG . .
F2C F 0.56267(17) 0.4885(2) 0.6857(2) 0.127(5) Uiso 0.355(6) 1 d PG . .
F3C F 0.49695(19) 0.4572(2) 0.74088(15) 0.205(9) Uiso 0.355(6) 1 d PG . .

loop_
_atom_site_aniso_label
_atom_site_aniso_U_11
_atom_site_aniso_U_22
_atom_site_aniso_U_33
_atom_site_aniso_U_23
_atom_site_aniso_U_13
_atom_site_aniso_U_12
C1 0.0263(18) 0.0209(17) 0.040(2) -0.0057(15) 0.0120(16) -0.0077(14)
C1A 0.039(2) 0.0196(17) 0.0217(17) 0.0007(13) -0.0002(15) -0.0005(15)
C1S 0.086(4) 0.084(4) 0.062(4) 0.011(3) 0.029(3) -0.005(3)
C2 0.0242(16) 0.0181(16) 0.0203(16) -0.0004(12) 0.0086(13) -0.0016(13)
C2A 0.0188(15) 0.0164(15) 0.0172(15) 0.0011(12) 0.0039(12) 0.0007(12)
C2S 0.094(5) 0.074(4) 0.067(4) -0.014(3) 0.037(3) 0.001(3)
C3 0.0251(17) 0.0187(16) 0.0222(16) -0.0027(13) 0.0094(13) -0.0010(13)
C3A 0.0197(15) 0.0165(15) 0.0171(15) -0.0001(12) 0.0048(12) -0.0007(12)
C3S 0.095(5) 0.047(3) 0.092(5) -0.021(3) 0.035(4) -0.017(3)
C4 0.0295(18) 0.0168(16) 0.038(2) -0.0003(14) 0.0091(16) 0.0021(14)
C4A 0.0340(19) 0.0175(16) 0.0202(16) 0.0028(13) 0.0043(14) 0.0026(14)
C4S 0.089(4) 0.059(4) 0.095(5) 0.008(3) 0.037(4) -0.021(3)
C5 0.032(2) 0.0252(19) 0.042(2) 0.0001(16) 0.0127(17) 0.0051(15)
C5A 0.043(2) 0.0183(17) 0.0239(18) -0.0020(14) 0.0044(16) -0.0025(15)
C6 0.0216(17) 0.0266(18) 0.035(2) -0.0015(15) 0.0056(15) 0.0050(14)
C6A 0.0343(19) 0.0245(18) 0.0171(16) -0.0009(13) 0.0019(14) -0.0028(15)
C7 0.0217(16) 0.0226(16) 0.0219(16) -0.0021(13) 0.0079(13) 0.0027(13)
C7A 0.0181(15) 0.0182(15) 0.0166(15) -0.0007(12) 0.0049(12) -0.0017(12)
C8 0.0200(16) 0.0232(17) 0.0241(17) -0.0050(13) 0.0069(13) 0.0016(13)
C8A 0.0146(14) 0.0195(15) 0.0155(15) 0.0003(12) 0.0051(12) -0.0005(12)
C9 0.0211(17) 0.0289(19) 0.039(2) -0.0077(16) 0.0020(15) 0.0017(14)
C9A 0.0217(16) 0.0244(17) 0.0165(15) -0.0008(13) 0.0007(13) 0.0019(13)
C10 0.0214(16) 0.0189(16) 0.0244(17) -0.0023(13) 0.0079(13) -0.0029(13)
C10A 0.0195(15) 0.0171(15) 0.0142(14) 0.0022(12) 0.0014(12) -0.0011(12)
C11 0.0231(16) 0.0161(15) 0.0264(17) 0.0010(13) 0.0085(14) -0.0005(13)
C11A 0.0215(16) 0.0215(16) 0.0180(15) 0.0022(12) 0.0029(13) -0.0004(13)
C12 0.0239(17) 0.0209(17) 0.0321(19) 0.0035(14) 0.0043(15) 0.0013(14)
C12A 0.0191(16) 0.0314(18) 0.0194(16) -0.0009(14) -0.0008(13) -0.0028(14)
C13 0.0212(17) 0.0277(19) 0.044(2) -0.0007(16) 0.0132(16) 0.0006(14)
C13A 0.0286(18) 0.039(2) 0.0140(15) -0.0003(14) 0.0015(14) -0.0007(15)
C14 0.0260(19) 0.044(2) 0.037(2) -0.0068(17) 0.0177(16) -0.0008(16)
C14A 0.0270(18) 0.038(2) 0.0188(16) 0.0010(14) 0.0075(14) 0.0001(15)
C15 0.0245(18) 0.041(2) 0.0280(19) -0.0040(16) 0.0117(15) -0.0026(16)
C15A 0.0182(16) 0.0235(17) 0.0198(16) 0.0028(13) 0.0022(13) 0.0006(13)
C16 0.0225(17) 0.0292(18) 0.0217(17) 0.0043(14) 0.0051(13) -0.0008(14)
C16A 0.0198(16) 0.0284(18) 0.0207(16) -0.0002(13) 0.0038(13) -0.0028(13)
C17 0.036(2) 0.042(2) 0.030(2) -0.0054(16) 0.0132(17) -0.0047(17)
C17A 0.0268(19) 0.034(2) 0.038(2) 0.0034(16) 0.0123(16) 0.0022(16)
C18 0.043(2) 0.036(2) 0.037(2) 0.0133(17) 0.0137(18) -0.0024(18)
C18A 0.0271(18) 0.0317(19) 0.0265(18) 0.0041(15) 0.0072(15) -0.0038(15)
C19 0.026(2) 0.086(3) 0.025(2) -0.007(2) 0.0132(16) -0.002(2)
C19A 0.0193(16) 0.0282(18) 0.0205(16) -0.0005(13) 0.0038(13) 0.0003(13)
C20 0.054(3) 0.068(3) 0.029(2) 0.003(2) 0.0125(19) 0.022(2)
C20A 0.027(2) 0.041(2) 0.053(3) 0.019(2) 0.0071(18) -0.0051(17)
C21 0.070(3) 0.078(4) 0.034(2) -0.017(2) 0.021(2) -0.032(3)
C21A 0.0248(18) 0.032(2) 0.051(2) 0.0034(18) 0.0082(17) 0.0030(16)
C22 0.0147(15) 0.0185(16) 0.0247(17) -0.0034(13) -0.0010(13) -0.0001(12)
C22A 0.0161(15) 0.0167(15) 0.0153(14) 0.0012(12) 0.0003(12) 0.0015(12)
C23 0.0191(16) 0.0274(18) 0.0288(18) -0.0033(14) 0.0030(14) -0.0067(13)
C23A 0.0192(15) 0.0202(16) 0.0160(15) 0.0009(12) 0.0025(12) 0.0003(12)
C24 0.0219(17) 0.0283(19) 0.035(2) 0.0001(15) 0.0022(15) -0.0068(14)
C24A 0.0252(17) 0.0239(17) 0.0176(16) 0.0053(13) 0.0024(13) 0.0016(13)
C25 0.0200(17) 0.0204(17) 0.040(2) -0.0045(15) -0.0024(15) -0.0009(13)
C25A 0.0278(18) 0.0210(17) 0.0216(17) 0.0035(13) 0.0000(14) 0.0077(14)
C26 0.0195(16) 0.0242(17) 0.0282(18) -0.0074(14) -0.0022(14) 0.0058(13)
C26A 0.0188(16) 0.0276(18) 0.0241(17) -0.0043(14) 0.0028(13) 0.0063(13)
C27 0.0175(16) 0.0243(17) 0.0205(16) -0.0021(13) -0.0021(13) 0.0055(13)
C27A 0.0147(15) 0.0245(16) 0.0161(15) -0.0019(12) 0.0005(12) 0.0009(12)
C28 0.043(2) 0.037(2) 0.033(2) -0.0097(16) 0.0181(17) -0.0204(18)
C28A 0.0268(17) 0.0201(16) 0.0238(17) 0.0047(13) 0.0111(14) 0.0021(13)
C29 0.051(3) 0.065(3) 0.066(3) -0.023(3) 0.038(2) -0.024(2)
C29A 0.046(2) 0.033(2) 0.0255(19) 0.0028(15) 0.0162(17) 0.0054(17)
C30 0.076(3) 0.052(3) 0.035(2) -0.002(2) 0.014(2) -0.029(3)
C30A 0.0289(19) 0.034(2) 0.037(2) 0.0010(16) 0.0159(16) -0.0011(16)
C31 0.0307(18) 0.0279(18) 0.0182(16) -0.0027(14) 0.0028(14) 0.0021(15)
C31A 0.0185(16) 0.0302(18) 0.0194(16) 0.0001(13) 0.0053(13) 0.0029(13)
C32 0.051(3) 0.039(2) 0.033(2) 0.0098(18) 0.0022(19) 0.0059(19)
C32A 0.032(2) 0.043(2) 0.0300(19) -0.0060(17) 0.0118(16) -0.0076(17)
C33 0.056(3) 0.040(2) 0.039(2) 0.0028(18) 0.028(2) 0.007(2)
C33A 0.0283(19) 0.039(2) 0.0275(18) -0.0040(16) 0.0127(15) -0.0014(16)
C34A 0.069(3) 0.0187(18) 0.0114(16) -0.0017(13) -0.0123(17) -0.0007(18)
N1 0.0196(13) 0.0225(14) 0.0146(13) -0.0009(10) 0.0059(10) -0.0010(11)
N1A 0.0128(12) 0.0194(13) 0.0166(13) -0.0004(10) 0.0023(10) -0.0002(10)
N2 0.0199(13) 0.0181(13) 0.0204(13) -0.0012(11) 0.0073(11) 0.0013(11)
N2A 0.0133(12) 0.0153(12) 0.0158(12) 0.0004(10) 0.0035(10) -0.0006(10)
N3 0.0208(14) 0.0189(13) 0.0212(14) -0.0035(11) 0.0058(11) -0.0005(11)
N3A 0.0148(12) 0.0167(13) 0.0162(12) 0.0016(10) 0.0053(10) 0.0004(10)
Cl1 0.0247(4) 0.0210(4) 0.0396(5) -0.0062(3) 0.0079(4) 0.0042(3)
Cl1A 0.0411(5) 0.0177(4) 0.0296(4) -0.0056(3) -0.0072(4) 0.0038(4)
Cl2 0.0325(5) 0.0370(5) 0.0231(4) -0.0062(4) 0.0129(3) -0.0077(4)
Cl2A 0.0175(4) 0.0412(5) 0.0260(4) 0.0070(4) 0.0078(3) -0.0015(3)
Fe1 0.0169(2) 0.0163(2) 0.0193(2) -0.00220(17) 0.00502(17) -0.00025(17)
Fe1A 0.0155(2) 0.0146(2) 0.0150(2) 0.00112(17) 0.00102(16) -0.00182(17)
O1S 0.089(3) 0.049(2) 0.065(2) -0.0135(17) 0.040(2) -0.0106(18)
F1A 0.100(2) 0.0495(17) 0.0603(18) -0.0296(14) 0.0098(17) 0.0039(16)
F3A 0.098(3) 0.064(2) 0.081(2) -0.0306(17) 0.023(2) -0.0447(18)

loop_
_atom_type_symbol
_atom_type_description
_atom_type_scat_dispersion_real
_atom_type_scat_dispersion_imag
_atom_type_scat_source
C C 0.0033 0.0016 'International Tables Vol C Tables 4.2.6.8 and 6.1.1.4'
H H 0.0000 0.0000 'International Tables Vol C Tables 4.2.6.8 and 6.1.1.4'
N N 0.0061 0.0033 'International Tables Vol C Tables 4.2.6.8 and 6.1.1.4'
F F 0.0171 0.0103 'International Tables Vol C Tables 4.2.6.8 and 6.1.1.4'
Cl Cl 0.1484 0.1585 'International Tables Vol C Tables 4.2.6.8 and 6.1.1.4'
Fe Fe 0.3463 0.8444 'International Tables Vol C Tables 4.2.6.8 and 6.1.1.4'
O O 0.0106 0.0060 'International Tables Vol C Tables 4.2.6.8 and 6.1.1.4'

loop_
_geom_angle_atom_site_label_1
_geom_angle_atom_site_label_2
_geom_angle_atom_site_label_3
_geom_angle
N1 C2 C3 114.9(3)
N1 C2 C1 125.5(3)
C3 C2 C1 119.5(3)
N1A C2A C3A 114.5(3)
N1A C2A C1A 125.9(3)
C3A C2A C1A 119.5(3)
O1S C2S C1S 109.2(5)
N2 C3 C4 121.7(3)
N2 C3 C2 112.9(3)
C4 C3 C2 125.2(3)
N2A C3A C4A 121.4(3)
N2A C3A C2A 113.2(3)
C4A C3A C2A 125.3(3)
O1S C3S C4S 110.4(4)
C3 C4 C5 118.2(3)
C3A C4A C5A 118.0(3)
C6 C5 C4 120.2(3)
C6 C5 C34 120.8(3)
C4 C5 C34 119.0(3)
C6A C5A C4A 120.4(3)
C6A C5A C34A 120.1(3)
C4A C5A C34A 119.5(3)
C5 C6 C7 118.1(3)
C5A C6A C7A 118.2(3)
N2 C7 C6 121.8(3)
N2 C7 C8 112.9(3)
C6 C7 C8 125.2(3)
N2A C7A C6A 121.1(3)
N2A C7A C8A 113.3(3)
C6A C7A C8A 125.4(3)
N3 C8 C7 114.1(3)
N3 C8 C9 126.3(3)
C7 C8 C9 119.5(3)
N3A C8A C7A 115.2(3)
N3A C8A C9A 126.1(3)
C7A C8A C9A 118.7(3)
C15 C10 C11 121.9(3)
C15 C10 N1 117.5(3)
C11 C10 N1 120.5(3)
C15A C10A C11A 122.3(3)
C15A C10A N1A 118.5(3)
C11A C10A N1A 119.1(3)
C12 C11 C10 117.3(3)
C12 C11 C16 120.0(3)
C10 C11 C16 122.6(3)
C12A C11A C10A 117.2(3)
C12A C11A C16A 120.0(3)
C10A C11A C16A 122.8(3)
C13 C12 C11 121.9(3)
C13A C12A C11A 121.6(3)
C12 C13 C14 119.6(3)
C12A C13A C14A 120.1(3)
C13 C14 C15 121.3(3)
C13A C14A C15A 120.8(3)
C14 C15 C10 117.9(3)
C14 C15 C19 119.3(3)
C10 C15 C19 122.8(3)
C14A C15A C10A 118.0(3)
C14A C15A C19A 118.5(3)
C10A C15A C19A 123.5(3)
C11 C16 C18 110.7(3)
C11 C16 C17 112.0(3)
C18 C16 C17 110.1(3)
C11A C16A C17A 111.6(3)
C11A C16A C18A 110.4(3)
C17A C16A C18A 111.1(3)
C21 C19 C20 110.9(3)
C21 C19 C15 112.0(4)
C20 C19 C15 111.0(3)
C21A C19A C15A 110.8(3)
C21A C19A C20A 111.0(3)
C15A C19A C20A 111.3(3)
C23 C22 C27 122.7(3)
C23 C22 N3 120.8(3)
C27 C22 N3 116.4(3)
C27A C22A C23A 122.3(3)
C27A C22A N3A 117.3(3)
C23A C22A N3A 120.4(3)
C22 C23 C24 117.1(3)
C22 C23 C28 123.1(3)
C24 C23 C28 119.9(3)
C24A C23A C22A 117.4(3)
C24A C23A C28A 119.8(3)
C22A C23A C28A 122.7(3)
C25 C24 C23 121.3(3)
C25A C24A C23A 121.3(3)
C24 C25 C26 120.2(3)
C26A C25A C24A 119.7(3)
C25 C26 C27 121.6(3)
C25A C26A C27A 121.5(3)
C26 C27 C22 117.1(3)
C26 C27 C31 122.3(3)
C22 C27 C31 120.6(3)
C26A C27A C22A 117.5(3)
C26A C27A C31A 121.2(3)
C22A C27A C31A 121.3(3)
C23 C28 C30 111.2(4)
C23 C28 C29 111.4(3)
C30 C28 C29 110.8(4)
C23A C28A C29A 112.7(3)
C23A C28A C30A 108.6(3)
C29A C28A C30A 111.7(3)
C27 C31 C33 113.8(3)
C27 C31 C32 111.2(3)
C33 C31 C32 109.1(3)
C27A C31A C32A 111.5(3)
C27A C31A C33A 112.5(3)
C32A C31A C33A 110.3(3)
F2E C34A F3A 93.9(4)
F2D C34A F3A 122.1(4)
F2E C34A F1A 125.1(4)
F2D C34A F1A 98.2(4)
F3A C34A F1A 105.5(3)
F2E C34A C5A 111.5(4)
F2D C34A C5A 110.8(3)
F3A C34A C5A 109.8(3)
F1A C34A C5A 109.0(3)
C2 N1 C10 119.7(3)
C2 N1 Fe1 116.6(2)
C10 N1 Fe1 123.7(2)
C2A N1A C10A 118.9(3)
C2A N1A Fe1A 116.1(2)
C10A N1A Fe1A 124.92(19)
C7 N2 C3 119.9(3)
C7 N2 Fe1 120.2(2)
C3 N2 Fe1 119.7(2)
C3A N2A C7A 120.9(3)
C3A N2A Fe1A 119.41(19)
C7A N2A Fe1A 118.9(2)
C8 N3 C22 121.1(3)
C8 N3 Fe1 117.3(2)
C22 N3 Fe1 121.35(19)
C8A N3A C22A 118.7(2)
C8A N3A Fe1A 115.5(2)
C22A N3A Fe1A 125.77(18)
N2 Fe1 N1 73.92(10)
N2 Fe1 N3 73.01(10)
N1 Fe1 N3 141.16(10)
N2 Fe1 Cl1 149.11(8)
N1 Fe1 Cl1 96.31(7)
N3 Fe1 Cl1 101.68(7)
N2 Fe1 Cl2 93.92(8)
N1 Fe1 Cl2 103.81(7)
N3 Fe1 Cl2 98.22(7)
Cl1 Fe1 Cl2 116.95(4)
N2A Fe1A N1A 73.63(9)
N2A Fe1A N3A 73.82(9)
N1A Fe1A N3A 140.25(9)
N2A Fe1A Cl1A 151.66(8)
N1A Fe1A Cl1A 97.55(7)
N3A Fe1A Cl1A 100.34(7)
N2A Fe1A Cl2A 90.84(7)
N1A Fe1A Cl2A 103.56(7)
N3A Fe1A Cl2A 99.11(7)
Cl1A Fe1A Cl2A 117.50(4)
C2S O1S C3S 113.4(4)
F3B C34 F1C 57.6(2)
F3B C34 F2C 57.5(2)
F1C C34 F2C 111.5(4)
F3B C34 F2B 110.1(3)
F1C C34 F2B 55.9(2)
F2C C34 F2B 139.1(4)
F3B C34 F1B 109.9(4)
F1C C34 F1B 139.1(4)
F2C C34 F1B 55.8(2)
F2B C34 F1B 105.7(3)
F3B C34 F3C 139.3(4)
F1C C34 F3C 107.2(3)
F2C C34 F3C 107.0(3)
F2B C34 F3C 54.33(19)
F1B C34 F3C 54.27(18)
F3B C34 C5 110.3(4)
F1C C34 C5 109.9(4)
F2C C34 C5 110.7(4)
F2B C34 C5 110.0(4)
F1B C34 C5 110.8(4)
F3C C34 C5 110.4(4)
F3C F1B F2C 120.0
F3C F1B C34 63.8(2)
F2C F1B C34 60.2(2)
F1C F2B F3C 120.0
F1C F2B C34 60.1(2)
F3C F2B C34 63.8(2)
F2C F3B F1C 120.0
F2C F3B C34 62.3(2)
F1C F3B C34 62.1(2)
F3B F1C F2B 120.0
F3B F1C C34 60.3(2)
F2B F1C C34 64.0(2)
F3B F2C F1B 120.0
F3B F2C C34 60.2(2)
F1B F2C C34 64.0(2)
F1B F3C F2B 120.0
F1B F3C C34 62.0(2)
F2B F3C C34 61.8(2)

loop_
_geom_bond_atom_site_label_1
_geom_bond_atom_site_label_2
_geom_bond_distance
C1 C2 1.494(4)
C1A C2A 1.492(4)
C1S C2S 1.476(8)
C2 N1 1.291(4)
C2 C3 1.479(4)
C2A N1A 1.289(4)
C2A C3A 1.484(4)
C2S O1S 1.410(6)
C3 N2 1.344(4)
C3 C4 1.386(5)
C3A N2A 1.337(4)
C3A C4A 1.385(4)
C3S O1S 1.421(6)
C3S C4S 1.472(8)
C4 C5 1.389(5)
C4A C5A 1.395(5)
C5 C6 1.389(5)
C5 C34 1.539(5)
C5A C6A 1.388(5)
C5A C34A 1.544(5)
C6 C7 1.388(5)
C6A C7A 1.388(4)
C7 N2 1.341(4)
C7 C8 1.480(5)
C7A N2A 1.341(4)
C7A C8A 1.473(4)
C8 N3 1.285(4)
C8 C9 1.499(4)
C8A N3A 1.290(4)
C8A C9A 1.496(4)
C10 C15 1.396(5)
C10 C11 1.401(5)
C10 N1 1.443(4)
C10A C15A 1.396(4)
C10A C11A 1.404(4)
C10A N1A 1.444(4)
C11 C12 1.395(5)
C11 C16 1.514(5)
C11A C12A 1.393(4)
C11A C16A 1.514(5)
C12 C13 1.371(5)
C12A C13A 1.376(5)
C13 C14 1.378(5)
C13A C14A 1.385(5)
C14 C15 1.393(5)
C14A C15A 1.392(4)
C15 C19 1.526(5)
C15A C19A 1.526(4)
C16 C18 1.530(5)
C16 C17 1.531(5)
C16A C17A 1.528(5)
C16A C18A 1.532(5)
C19 C21 1.525(6)
C19 C20 1.528(7)
C19A C21A 1.523(5)
C19A C20A 1.527(5)
C22 C23 1.398(5)
C22 C27 1.406(5)
C22 N3 1.439(4)
C22A C27A 1.397(4)
C22A C23A 1.400(4)
C22A N3A 1.445(4)
C23 C24 1.405(5)
C23 C28 1.510(5)
C23A C24A 1.397(4)
C23A C28A 1.516(4)
C24 C25 1.369(5)
C24A C25A 1.383(5)
C25 C26 1.380(5)
C25A C26A 1.376(5)
C26 C27 1.389(5)
C26A C27A 1.394(4)
C27 C31 1.517(5)
C27A C31A 1.515(4)
C28 C30 1.524(6)
C28 C29 1.548(6)
C28A C29A 1.530(5)
C28A C30A 1.535(5)
C31 C33 1.522(5)
C31 C32 1.534(5)
C31A C32A 1.530(5)
C31A C33A 1.530(5)
C34A F2E 1.321(7)
C34A F2D 1.324(6)
C34A F3A 1.315(5)
C34A F1A 1.328(5)
N1 Fe1 2.177(3)
N1A Fe1A 2.194(3)
N2 Fe1 2.058(3)
N2A Fe1A 2.053(2)
N3 Fe1 2.184(3)
N3A Fe1A 2.198(2)
Cl1 Fe1 2.2535(9)
Cl1A Fe1A 2.2416(10)
Cl2 Fe1 2.2940(10)
Cl2A Fe1A 2.3110(10)
C34 F3B 1.280(5)
C34 F1C 1.303(5)
C34 F2C 1.306(5)
C34 F2B 1.350(5)
C34 F1B 1.353(5)
C34 F3C 1.375(5)
F1B F3C 1.2445
F1B F2C 1.2446
F2B F1C 1.2446
F2B F3C 1.2446
F3B F2C 1.2445
F3B F1C 1.2446

loop_
_geom_torsion_atom_site_label_1
_geom_torsion_atom_site_label_2
_geom_torsion_atom_site_label_3
_geom_torsion_atom_site_label_4
_geom_torsion
N1 C2 C3 N2 -0.4(4)
C1 C2 C3 N2 176.2(3)
N1 C2 C3 C4 -176.7(3)
C1 C2 C3 C4 -0.1(5)
N1A C2A C3A N2A -4.0(4)
C1A C2A C3A N2A 172.9(3)
N1A C2A C3A C4A -179.2(3)
C1A C2A C3A C4A -2.2(5)
N2 C3 C4 C5 -0.2(5)
C2 C3 C4 C5 175.7(3)
N2A C3A C4A C5A 0.2(5)
C2A C3A C4A C5A 174.9(3)
C3 C4 C5 C6 -1.3(6)
C3 C4 C5 C34 179.7(3)
C3A C4A C5A C6A -1.3(5)
C3A C4A C5A C34A -178.6(4)
C4 C5 C6 C7 0.6(6)
C34 C5 C6 C7 179.7(3)
C4A C5A C6A C7A 0.2(6)
C34A C5A C6A C7A 177.5(4)
C5 C6 C7 N2 1.5(5)
C5 C6 C7 C8 -174.1(3)
C5A C6A C7A N2A 2.1(5)
C5A C6A C7A C8A -172.8(3)
N2 C7 C8 N3 -0.7(4)
C6 C7 C8 N3 175.3(3)
N2 C7 C8 C9 -177.3(3)
C6 C7 C8 C9 -1.4(5)
N2A C7A C8A N3A 4.9(4)
C6A C7A C8A N3A -179.8(3)
N2A C7A C8A C9A -172.0(3)
C6A C7A C8A C9A 3.3(5)
C15 C10 C11 C12 1.5(5)
N1 C10 C11 C12 178.0(3)
C15 C10 C11 C16 -176.5(3)
N1 C10 C11 C16 0.0(5)
C15A C10A C11A C12A 2.1(5)
N1A C10A C11A C12A 179.0(3)
C15A C10A C11A C16A -176.3(3)
N1A C10A C11A C16A 0.5(5)
C10 C11 C12 C13 0.2(5)
C16 C11 C12 C13 178.3(3)
C10A C11A C12A C13A -2.3(5)
C16A C11A C12A C13A 176.2(3)
C11 C12 C13 C14 -1.2(5)
C11A C12A C13A C14A 0.8(5)
C12 C13 C14 C15 0.4(6)
C12A C13A C14A C15A 1.0(6)
C13 C14 C15 C10 1.2(6)
C13 C14 C15 C19 -177.9(4)
C11 C10 C15 C14 -2.2(5)
N1 C10 C15 C14 -178.9(3)
C11 C10 C15 C19 176.9(4)
N1 C10 C15 C19 0.3(5)
C13A C14A C15A C10A -1.2(5)
C13A C14A C15A C19A 179.7(3)
C11A C10A C15A C14A -0.4(5)
N1A C10A C15A C14A -177.3(3)
C11A C10A C15A C19A 178.7(3)
N1A C10A C15A C19A 1.8(5)
C12 C11 C16 C18 -66.3(4)
C10 C11 C16 C18 111.6(4)
C12 C11 C16 C17 56.9(4)
C10 C11 C16 C17 -125.1(3)
C12A C11A C16A C17A 61.5(4)
C10A C11A C16A C17A -120.1(3)
C12A C11A C16A C18A -62.6(4)
C10A C11A C16A C18A 115.8(3)
C14 C15 C19 C21 53.5(5)
C10 C15 C19 C21 -125.6(4)
C14 C15 C19 C20 -71.1(5)
C10 C15 C19 C20 109.8(4)
C14A C15A C19A C21A 68.9(4)
C10A C15A C19A C21A -110.2(4)
C14A C15A C19A C20A -55.1(4)
C10A C15A C19A C20A 125.8(4)
C27 C22 C23 C24 0.5(5)
N3 C22 C23 C24 -175.3(3)
C27 C22 C23 C28 -179.6(3)
N3 C22 C23 C28 4.6(5)
C27A C22A C23A C24A -3.5(4)
N3A C22A C23A C24A 177.5(3)
C27A C22A C23A C28A 173.2(3)
N3A C22A C23A C28A -5.8(4)
C22 C23 C24 C25 -1.5(5)
C28 C23 C24 C25 178.6(3)
C22A C23A C24A C25A -0.7(5)
C28A C23A C24A C25A -177.5(3)
C23 C24 C25 C26 1.1(5)
C23A C24A C25A C26A 2.7(5)
C24 C25 C26 C27 0.4(5)
C24A C25A C26A C27A -0.5(5)
C25 C26 C27 C22 -1.3(5)
C25 C26 C27 C31 179.3(3)
C23 C22 C27 C26 0.9(5)
N3 C22 C27 C26 176.8(3)
C23 C22 C27 C31 -179.8(3)
N3 C22 C27 C31 -3.8(4)
C25A C26A C27A C22A -3.5(5)
C25A C26A C27A C31A 176.8(3)
C23A C22A C27A C26A 5.6(4)
N3A C22A C27A C26A -175.4(3)
C23A C22A C27A C31A -174.7(3)
N3A C22A C27A C31A 4.3(4)
C22 C23 C28 C30 -118.4(4)
C24 C23 C28 C30 61.5(4)
C22 C23 C28 C29 117.5(4)
C24 C23 C28 C29 -62.6(5)
C24A C23A C28A C29A -54.7(4)
C22A C23A C28A C29A 128.7(3)
C24A C23A C28A C30A 69.5(4)
C22A C23A C28A C30A -107.1(3)
C26 C27 C31 C33 -28.7(4)
C22 C27 C31 C33 152.0(3)
C26 C27 C31 C32 95.0(4)
C22 C27 C31 C32 -84.4(4)
C26A C27A C31A C32A 85.4(4)
C22A C27A C31A C32A -94.3(4)
C26A C27A C31A C33A -39.1(4)
C22A C27A C31A C33A 141.2(3)
C6A C5A C34A F2E -155.3(5)
C4A C5A C34A F2E 22.1(6)
C6A C5A C34A F2D 169.5(4)
C4A C5A C34A F2D -13.1(6)
C6A C5A C34A F3A -52.6(5)
C4A C5A C34A F3A 124.7(4)
C6A C5A C34A F1A 62.5(5)
C4A C5A C34A F1A -120.1(4)
C3 C2 N1 C10 171.2(3)
C1 C2 N1 C10 -5.1(5)
C3 C2 N1 Fe1 -9.6(4)
C1 C2 N1 Fe1 174.0(3)
C15 C10 N1 C2 -86.6(4)
C11 C10 N1 C2 96.7(4)
C15 C10 N1 Fe1 94.3(3)
C11 C10 N1 Fe1 -82.4(3)
C3A C2A N1A C10A 170.8(3)
C1A C2A N1A C10A -5.9(5)
C3A C2A N1A Fe1A -9.1(3)
C1A C2A N1A Fe1A 174.1(3)
C15A C10A N1A C2A -80.3(4)
C11A C10A N1A C2A 102.8(3)
C15A C10A N1A Fe1A 99.6(3)
C11A C10A N1A Fe1A -77.3(3)
C6 C7 N2 C3 -2.9(5)
C8 C7 N2 C3 173.2(3)
C6 C7 N2 Fe1 171.8(3)
C8 C7 N2 Fe1 -12.2(4)
C4 C3 N2 C7 2.2(5)
C2 C3 N2 C7 -174.1(3)
C4 C3 N2 Fe1 -172.5(3)
C2 C3 N2 Fe1 11.2(4)
C4A C3A N2A C7A 2.1(5)
C2A C3A N2A C7A -173.2(3)
C4A C3A N2A Fe1A -168.0(2)
C2A C3A N2A Fe1A 16.6(3)
C6A C7A N2A C3A -3.3(5)
C8A C7A N2A C3A 172.2(3)
C6A C7A N2A Fe1A 166.8(2)
C8A C7A N2A Fe1A -17.6(3)
C7 C8 N3 C22 -173.4(3)
C9 C8 N3 C22 3.0(5)
C7 C8 N3 Fe1 12.1(4)
C9 C8 N3 Fe1 -171.5(3)
C23 C22 N3 C8 -82.5(4)
C27 C22 N3 C8 101.5(4)
C23 C22 N3 Fe1 91.7(3)
C27 C22 N3 Fe1 -84.3(3)
C7A C8A N3A C22A -174.0(3)
C9A C8A N3A C22A 2.6(5)
C7A C8A N3A Fe1A 8.7(3)
C9A C8A N3A Fe1A -174.7(2)
C27A C22A N3A C8A 99.6(3)
C23A C22A N3A C8A -81.4(4)
C27A C22A N3A Fe1A -83.5(3)
C23A C22A N3A Fe1A 95.5(3)
C7 N2 Fe1 N1 173.1(3)
C3 N2 Fe1 N1 -12.2(2)
C7 N2 Fe1 N3 13.8(2)
C3 N2 Fe1 N3 -171.5(3)
C7 N2 Fe1 Cl1 98.2(3)
C3 N2 Fe1 Cl1 -87.2(3)
C7 N2 Fe1 Cl2 -83.6(2)
C3 N2 Fe1 Cl2 91.1(2)
C2 N1 Fe1 N2 11.6(2)
C10 N1 Fe1 N2 -169.2(2)
C2 N1 Fe1 N3 44.2(3)
C10 N1 Fe1 N3 -136.7(2)
C2 N1 Fe1 Cl1 161.7(2)
C10 N1 Fe1 Cl1 -19.1(2)
C2 N1 Fe1 Cl2 -78.5(2)
C10 N1 Fe1 Cl2 100.6(2)
C8 N3 Fe1 N2 -14.0(2)
C22 N3 Fe1 N2 171.6(3)
C8 N3 Fe1 N1 -46.7(3)
C22 N3 Fe1 N1 138.9(2)
C8 N3 Fe1 Cl1 -162.6(2)
C22 N3 Fe1 Cl1 23.0(2)
C8 N3 Fe1 Cl2 77.6(2)
C22 N3 Fe1 Cl2 -96.8(2)
C3A N2A Fe1A N1A -16.1(2)
C7A N2A Fe1A N1A 173.6(2)
C3A N2A Fe1A N3A -173.0(2)
C7A N2A Fe1A N3A 16.7(2)
C3A N2A Fe1A Cl1A -91.3(3)
C7A N2A Fe1A Cl1A 98.4(2)
C3A N2A Fe1A Cl2A 87.8(2)
C7A N2A Fe1A Cl2A -82.5(2)
C2A N1A Fe1A N2A 13.4(2)
C10A N1A Fe1A N2A -166.5(2)
C2A N1A Fe1A N3A 49.5(3)
C10A N1A Fe1A N3A -130.4(2)
C2A N1A Fe1A Cl1A 165.8(2)
C10A N1A Fe1A Cl1A -14.1(2)
C2A N1A Fe1A Cl2A -73.5(2)
C10A N1A Fe1A Cl2A 106.6(2)
C8A N3A Fe1A N2A -13.4(2)
C22A N3A Fe1A N2A 169.5(2)
C8A N3A Fe1A N1A -49.5(3)
C22A N3A Fe1A N1A 133.4(2)
C8A N3A Fe1A Cl1A -164.9(2)
C22A N3A Fe1A Cl1A 18.1(2)
C8A N3A Fe1A Cl2A 74.8(2)
C22A N3A Fe1A Cl2A -102.2(2)
C1S C2S O1S C3S 179.4(5)
C4S C3S O1S C2S -178.6(5)
C6 C5 C34 F3B -96.9(5)
C4 C5 C34 F3B 82.2(5)
C6 C5 C34 F1C -35.1(5)
C4 C5 C34 F1C 143.9(4)
C6 C5 C34 F2C -158.7(4)
C4 C5 C34 F2C 20.3(5)
C6 C5 C34 F2B 24.7(5)
C4 C5 C34 F2B -156.2(4)
C6 C5 C34 F1B 141.3(4)
C4 C5 C34 F1B -39.7(5)
C6 C5 C34 F3C 82.9(5)
C4 C5 C34 F3C -98.0(4)
F3B C34 F1B F3C 137.1(4)
F1C C34 F1B F3C 74.0(5)
F2C C34 F1B F3C 157.7(2)
F2B C34 F1B F3C 18.37(18)
C5 C34 F1B F3C -100.8(4)
F3B C34 F1B F2C -20.6(2)
F1C C34 F1B F2C -83.7(6)
F2B C34 F1B F2C -139.3(4)
F3C C34 F1B F2C -157.7(2)
C5 C34 F1B F2C 101.5(4)
F3B C34 F2B F1C 20.7(2)
F2C C34 F2B F1C 83.9(6)
F1B C34 F2B F1C 139.3(4)
F3C C34 F2B F1C 157.7(2)
C5 C34 F2B F1C -101.0(4)
F3B C34 F2B F3C -137.0(4)
F1C C34 F2B F3C -157.7(2)
F2C C34 F2B F3C -73.8(5)
F1B C34 F2B F3C -18.35(18)
C5 C34 F2B F3C 101.3(3)
F1C C34 F3B F2C 156.5(2)
F2B C34 F3B F2C 136.2(4)
F1B C34 F3B F2C 20.17(19)
F3C C34 F3B F2C 78.0(6)
C5 C34 F3B F2C -102.2(4)
F2C C34 F3B F1C -156.5(2)
F2B C34 F3B F1C -20.3(2)
F1B C34 F3B F1C -136.3(4)
F3C C34 F3B F1C -78.4(6)
C5 C34 F3B F1C 101.3(4)
F2C F3B F1C F2B 0.0
C34 F3B F1C F2B 24.1(2)
F2C F3B F1C C34 -24.1(2)
F3C F2B F1C F3B 0.0
C34 F2B F1C F3B -23.2(2)
F3C F2B F1C C34 23.2(2)
F2C C34 F1C F3B 21.2(2)
F2B C34 F1C F3B 156.9(2)
F1B C34 F1C F3B 83.2(6)
F3C C34 F1C F3B 138.0(4)
C5 C34 F1C F3B -101.9(4)
F3B C34 F1C F2B -156.9(2)
F2C C34 F1C F2B -135.7(4)
F1B C34 F1C F2B -73.6(5)
F3C C34 F1C F2B -18.86(19)
C5 C34 F1C F2B 101.2(4)
F1C F3B F2C F1B 0.0
C34 F3B F2C F1B -24.0(2)
F1C F3B F2C C34 24.0(2)
F3C F1B F2C F3B 0.0
C34 F1B F2C F3B 23.1(2)
F3C F1B F2C C34 -23.1(2)
F1C C34 F2C F3B -21.2(2)
F2B C34 F2C F3B -83.4(6)
F1B C34 F2C F3B -156.9(2)
F3C C34 F2C F3B -138.1(4)
C5 C34 F2C F3B 101.5(4)
F3B C34 F2C F1B 156.9(2)
F1C C34 F2C F1B 135.7(4)
F2B C34 F2C F1B 73.5(5)
F3C C34 F2C F1B 18.79(18)
C5 C34 F2C F1B -101.6(4)
F2C F1B F3C F2B 0.0
C34 F1B F3C F2B -22.3(2)
F2C F1B F3C C34 22.3(2)
F1C F2B F3C F1B 0.0
C34 F2B F3C F1B 22.4(2)
F1C F2B F3C C34 -22.4(2)
F3B C34 F3C F1B -78.8(6)
F1C C34 F3C F1B -138.8(4)
F2C C34 F3C F1B -19.15(19)
F2B C34 F3C F1B -158.1(2)
C5 C34 F3C F1B 101.4(3)
F3B C34 F3C F2B 79.2(6)
F1C C34 F3C F2B 19.24(19)
F2C C34 F3C F2B 138.9(4)
F1B C34 F3C F2B 158.1(2)
C5 C34 F3C F2B -100.5(3)
